data_1556597
loop_
_publ_author_name
'Khalfaoui, O.'
'Beghidja, A.'
'Long, J.'
'Beghidja, C.'
'Guari, Y.'
'Larionova, J.'

_publ_section_title
;
 Field-Induced Slow Relaxation in a Dinuclear Dysprosium(III) Complex
 Based on 3-Methoxycinnamic Acid
;
_journal_name_full Inorganics
_journal_page_first 35
_journal_paper_doi 10.3390/inorganics6010035
_journal_volume 6
_journal_year 2018
_chemical_formula_moiety 'C32 H35 Dy O11 S'
_chemical_formula_sum 'C32 H35 Dy O11 S'
_chemical_formula_weight 790.16
_space_group_crystal_system triclinic
_space_group_IT_number 2
_space_group_name_Hall '-P 1'
_space_group_name_H-M_alt 'P -1'
_atom_sites_solution_hydrogens mixed
_cell_angle_alpha 80.864(7)
_cell_angle_beta 77.901(7)
_cell_angle_gamma 88.862(8)
_cell_formula_units_Z 2
_cell_length_a 8.2231(11)
_cell_length_b 12.833(2)
_cell_length_c 17.175(2)
_cell_measurement_reflns_used 9849
_cell_measurement_temperature 273
_cell_measurement_theta_max 27.55
_cell_measurement_theta_min 3.04
_cell_volume 1749.5(4)
_computing_cell_refinement 'Bruker SAINT'
_computing_data_reduction 'Bruker SAINT'
_computing_molecular_graphics 'Bruker SHELXTL'
_computing_publication_material 'Bruker SHELXTL'
_computing_structure_refinement 'SHELXL-2014 (Sheldrick 2014)'
_computing_structure_solution 'SHELXS-97 (Sheldrick 2008)'
_diffrn_ambient_temperature 273
_diffrn_measured_fraction_theta_full 0.989
_diffrn_measured_fraction_theta_max 0.990
_diffrn_measurement_device_type 'Bruker APEX-II CCD'
_diffrn_measurement_method '\f and \w scans'
_diffrn_radiation_type MoK\a
_diffrn_radiation_wavelength 0.71073
_diffrn_reflns_av_R_equivalents 0.0458
_diffrn_reflns_av_unetI/netI 0.0528
_diffrn_reflns_Laue_measured_fraction_full 0.989
_diffrn_reflns_Laue_measured_fraction_max 0.990
_diffrn_reflns_limit_h_max 10
_diffrn_reflns_limit_h_min -10
_diffrn_reflns_limit_k_max 16
_diffrn_reflns_limit_k_min -16
_diffrn_reflns_limit_l_max 20
_diffrn_reflns_limit_l_min -21
_diffrn_reflns_number 26827
_diffrn_reflns_point_group_measured_fraction_full 0.989
_diffrn_reflns_point_group_measured_fraction_max 0.990
_diffrn_reflns_theta_full 26.000
_diffrn_reflns_theta_max 26.371
_diffrn_reflns_theta_min 3.139
_exptl_absorpt_coefficient_mu 2.250
_exptl_absorpt_correction_type none
_exptl_crystal_colour colourless
_exptl_crystal_colour_primary colourless
_exptl_crystal_density_diffrn 1.500
_exptl_crystal_description block
_exptl_crystal_F_000 794
_exptl_crystal_size_max 0.13
_exptl_crystal_size_mid 0.1
_exptl_crystal_size_min 0.08
_refine_diff_density_max 1.266
_refine_diff_density_min -0.543
_refine_diff_density_rms 0.095
_refine_ls_extinction_coef .
_refine_ls_extinction_method none
_refine_ls_goodness_of_fit_ref 1.048
_refine_ls_hydrogen_treatment constr
_refine_ls_matrix_type full
_refine_ls_number_parameters 419
_refine_ls_number_reflns 7081
_refine_ls_number_restraints 0
_refine_ls_restrained_S_all 1.048
_refine_ls_R_factor_all 0.0495
_refine_ls_R_factor_gt 0.0354
_refine_ls_shift/su_max 0.003
_refine_ls_shift/su_mean 0.000
_refine_ls_structure_factor_coef Fsqd
_refine_ls_weighting_details 'w=1/[\s^2^(Fo^2^)+(0.0398P)^2^+0.3079P] where P=(Fo^2^+2Fc^2^)/3'
_refine_ls_weighting_scheme calc
_refine_ls_wR_factor_gt 0.0763
_refine_ls_wR_factor_ref 0.0816
_reflns_Friedel_coverage 0.000
_reflns_Friedel_fraction_full .
_reflns_Friedel_fraction_max .
_reflns_number_gt 5879
_reflns_number_total 7081
_reflns_threshold_expression 'I > 2\s(I)'
_cod_data_source_file Inorganics-2018-6-35.cif
_cod_data_source_block FM108B
_cod_database_code 1556597
_shelx_space_group_comment
;
The symmetry employed for this shelxl refinement is uniquely defined
by the following loop, which should always be used as a source of
symmetry information in preference to the above space-group names.
They are only intended as comments.
;
_olex2_refinement_description
;
1. Fixed Uiso
 At 1.2 times of:
  All C(H) groups
 At 1.5 times of:
  All C(H,H,H) groups, All C(H,H,H,H,H,H) groups, All O(H,H) groups
2. Others
 Fixed Sof: S1A(0.8) H31A(0.8) H31B(0.8) H31C(0.8) H31D(0.2) H31E(0.2)
 H31F(0.2) H32D(0.2) H32A(0.8) H32E(0.2) H32B(0.8) H32F(0.2) H32C(0.8) S1B(0.2)
3.a Riding coordinates:
 C32(H32D,H32A,H32E,H32B,H32F,H32C)
3.b Rotating group:
 O11(H11A,H11B)
3.c Me refined with riding coordinates:
 C31(H31A,H31B,H31C), C31(H31D,H31E,H31F)
3.d Aromatic/amide H refined with riding coordinates:
 C2(H2), C3(H3), C5(H5), C7(H7), C8(H8), C9(H9), C12(H12), C13(H13), C15(H15),
 C17(H17), C18(H18), C19(H19), C22(H22), C23(H23), C25(H25), C27(H27), C28(H28),
  C29(H29)
3.e Idealised Me refined as rotating group:
 C10(H10A,H10B,H10C), C20(H20A,H20B,H20C), C30(H30A,H30B,H30C)
;

loop_
_space_group_symop_operation_xyz
'x, y, z'
'-x, -y, -z'

loop_
_atom_site_label
_atom_site_type_symbol
_atom_site_fract_x
_atom_site_fract_y
_atom_site_fract_z
_atom_site_U_iso_or_equiv
_atom_site_adp_type
_atom_site_occupancy
_atom_site_site_symmetry_order
_atom_site_calc_flag
_atom_site_refinement_flags_posn
_atom_site_refinement_flags_adp
_atom_site_refinement_flags_occupancy
_atom_site_disorder_assembly
_atom_site_disorder_group
Dy1 Dy 0.34849(2) 0.40230(2) 0.96060(2) 0.03261(8) Uani 1 1 d . . . . .
S1A S 0.0287(2) 0.22912(15) 1.06773(11) 0.0694(5) Uani 0.8 1 d . . P A 1
O1 O 0.4452(4) 0.2352(2) 0.91581(18) 0.0509(8) Uani 1 1 d . . . . .
O2 O 0.6304(3) 0.3604(2) 0.90172(18) 0.0449(7) Uani 1 1 d . . . . .
O3 O 1.0483(5) -0.0829(3) 0.7071(3) 0.0844(12) Uani 1 1 d . . . . .
O4 O 0.3360(3) 0.4245(2) 0.82008(16) 0.0462(7) Uani 1 1 d . . . . .
O5 O 0.1494(3) 0.5101(2) 0.89592(16) 0.0433(7) Uani 1 1 d . . . . .
O6 O 0.3426(4) 0.5626(3) 0.39643(19) 0.0748(11) Uani 1 1 d . . . . .
O7 O 0.3748(4) 0.2870(2) 1.08309(17) 0.0470(7) Uani 1 1 d . . . . .
O8 O 0.4839(3) 0.5665(2) 0.93112(15) 0.0364(6) Uani 1 1 d . . . . .
O9 O 0.2425(6) -0.0082(3) 1.4936(2) 0.0945(14) Uani 1 1 d . . . . .
O10 O 0.1041(3) 0.3047(2) 0.99064(18) 0.0519(8) Uani 1 1 d . . . . .
O11 O 0.1849(3) 0.4870(2) 1.06338(16) 0.0425(7) Uani 1 1 d . . . . .
H11A H 0.0678 0.4943 1.0611 0.064 Uiso 1 1 d GR . . . .
H11B H 0.2204 0.5587 1.0631 0.064 Uiso 1 1 d GR . . . .
C1 C 0.5925(5) 0.2679(3) 0.8928(2) 0.0415(10) Uani 1 1 d . . . . .
C2 C 0.7186(5) 0.1994(3) 0.8543(3) 0.0475(11) Uani 1 1 d . . . . .
H2 H 0.6841 0.1336 0.8472 0.057 Uiso 1 1 calc R . . . .
C3 C 0.8784(6) 0.2249(4) 0.8289(3) 0.0517(11) Uani 1 1 d . . . . .
H3 H 0.9105 0.2916 0.8354 0.062 Uiso 1 1 calc R . . . .
C4 C 1.0103(5) 0.1583(4) 0.7916(3) 0.0502(11) Uani 1 1 d . . . . .
C5 C 0.9755(6) 0.0697(4) 0.7629(3) 0.0524(11) Uani 1 1 d . . . . .
H5 H 0.8653 0.0534 0.7639 0.063 Uiso 1 1 calc R . . . .
C6 C 1.0994(6) 0.0035(4) 0.7325(3) 0.0539(12) Uani 1 1 d . . . . .
C7 C 1.2619(6) 0.0278(5) 0.7296(4) 0.0754(17) Uani 1 1 d . . . . .
H7 H 1.3465 -0.0154 0.7085 0.090 Uiso 1 1 calc R . . . .
C8 C 1.2989(7) 0.1166(6) 0.7581(5) 0.104(3) Uani 1 1 d . . . . .
H8 H 1.4095 0.1325 0.7567 0.124 Uiso 1 1 calc R . . . .
C9 C 1.1767(6) 0.1828(5) 0.7889(4) 0.0837(19) Uani 1 1 d . . . . .
H9 H 1.2042 0.2429 0.8075 0.100 Uiso 1 1 calc R . . . .
C10 C 1.1698(8) -0.1557(5) 0.6777(4) 0.090(2) Uani 1 1 d . . . . .
H10A H 1.2481 -0.1201 0.6322 0.136 Uiso 1 1 calc GR . . . .
H10B H 1.1161 -0.2121 0.6616 0.136 Uiso 1 1 calc GR . . . .
H10C H 1.2271 -0.1841 0.7195 0.136 Uiso 1 1 calc GR . . . .
C11 C 0.2117(5) 0.4835(3) 0.8280(2) 0.0378(9) Uani 1 1 d . . . . .
C12 C 0.1402(5) 0.5255(3) 0.7574(2) 0.0428(10) Uani 1 1 d . . . . .
H12 H 0.0438 0.5649 0.7653 0.051 Uiso 1 1 calc R . . . .
C13 C 0.2078(5) 0.5092(4) 0.6837(3) 0.0444(10) Uani 1 1 d . . . . .
H13 H 0.2981 0.4641 0.6793 0.053 Uiso 1 1 calc R . . . .
C14 C 0.1600(5) 0.5522(3) 0.6082(2) 0.0407(10) Uani 1 1 d . . . . .
C15 C 0.2617(5) 0.5372(4) 0.5365(3) 0.0463(11) Uani 1 1 d . . . . .
H15 H 0.3558 0.4961 0.5377 0.056 Uiso 1 1 calc R . . . .
C16 C 0.2285(5) 0.5813(4) 0.4627(3) 0.0490(11) Uani 1 1 d . . . . .
C17 C 0.0871(6) 0.6388(4) 0.4605(3) 0.0492(11) Uani 1 1 d . . . . .
H17 H 0.0624 0.6686 0.4114 0.059 Uiso 1 1 calc R . . . .
C18 C -0.0185(6) 0.6519(4) 0.5321(3) 0.0536(12) Uani 1 1 d . . . . .
H18 H -0.1149 0.6905 0.5304 0.064 Uiso 1 1 calc R . . . .
C19 C 0.0141(5) 0.6098(4) 0.6055(3) 0.0484(11) Uani 1 1 d . . . . .
H19 H -0.0594 0.6193 0.6529 0.058 Uiso 1 1 calc R . . . .
C20 C 0.3144(8) 0.6087(6) 0.3201(3) 0.092(2) Uani 1 1 d . . . . .
H20A H 0.4037 0.5912 0.2786 0.138 Uiso 1 1 calc GR . . . .
H20B H 0.3092 0.6840 0.3171 0.138 Uiso 1 1 calc GR . . . .
H20C H 0.2112 0.5823 0.3126 0.138 Uiso 1 1 calc GR . . . .
C21 C 0.4485(5) 0.3502(3) 1.1127(2) 0.0387(9) Uani 1 1 d . . . . .
C22 C 0.4557(5) 0.3309(3) 1.1991(2) 0.0430(10) Uani 1 1 d . . . . .
H22 H 0.5144 0.3780 1.2192 0.052 Uiso 1 1 calc R . . . .
C23 C 0.3812(5) 0.2488(4) 1.2481(3) 0.0469(10) Uani 1 1 d . . . . .
H23 H 0.3215 0.2051 1.2257 0.056 Uiso 1 1 calc R . . . .
C24 C 0.3809(5) 0.2178(3) 1.3342(2) 0.0434(10) Uani 1 1 d . . . . .
C25 C 0.3085(6) 0.1203(4) 1.3718(3) 0.0521(11) Uani 1 1 d . . . . .
H25 H 0.2590 0.0789 1.3432 0.063 Uiso 1 1 calc R . . . .
C26 C 0.3109(6) 0.0855(4) 1.4521(3) 0.0595(13) Uani 1 1 d . . . . .
C27 C 0.3817(6) 0.1469(5) 1.4954(3) 0.0636(14) Uani 1 1 d . . . . .
H27 H 0.3822 0.1231 1.5493 0.076 Uiso 1 1 calc R . . . .
C28 C 0.4509(6) 0.2427(4) 1.4591(3) 0.0599(13) Uani 1 1 d . . . . .
H28 H 0.4973 0.2842 1.4887 0.072 Uiso 1 1 calc R . . . .
C29 C 0.4528(6) 0.2787(4) 1.3783(3) 0.0538(12) Uani 1 1 d . . . . .
H29 H 0.5022 0.3436 1.3537 0.065 Uiso 1 1 calc R . . . .
C30 C 0.1802(11) -0.0770(6) 1.4509(5) 0.122(3) Uani 1 1 d . . . . .
H30A H 0.2633 -0.0872 1.4044 0.183 Uiso 1 1 calc GR . . . .
H30B H 0.0828 -0.0474 1.4340 0.183 Uiso 1 1 calc GR . . . .
H30C H 0.1519 -0.1437 1.4850 0.183 Uiso 1 1 calc GR . . . .
C31 C 0.0872(15) 0.1057(6) 1.0481(7) 0.185(5) Uani 1 1 d . . . . .
H31A H 0.0434 0.0543 1.0945 0.277 Uiso 0.8 1 calc R . P A 1
H31B H 0.0446 0.0913 1.0029 0.277 Uiso 0.8 1 calc R . P A 1
H31C H 0.2063 0.1022 1.0358 0.277 Uiso 0.8 1 calc R . P A 1
H31D H 0.0151 0.0450 1.0577 0.277 Uiso 0.2 1 calc R . P A 2
H31E H 0.1896 0.0929 1.0124 0.277 Uiso 0.2 1 calc R . P A 2
H31F H 0.1097 0.1189 1.0983 0.277 Uiso 0.2 1 calc R . P A 2
C32 C -0.1794(8) 0.2248(6) 1.0667(5) 0.117(3) Uani 1 1 d . . . . .
H32D H -0.1617 0.2455 1.1156 0.176 Uiso 0.2 1 d R . P A 2
H32A H -0.2366 0.1787 1.1136 0.176 Uiso 0.8 1 d R . P A 1
H32E H -0.2466 0.1616 1.0794 0.176 Uiso 0.2 1 d R . P A 2
H32B H -0.2240 0.2945 1.0668 0.176 Uiso 0.8 1 d R . P A 1
H32F H -0.2353 0.2801 1.0384 0.176 Uiso 0.2 1 d R . P A 2
H32C H -0.1941 0.1990 1.0191 0.176 Uiso 0.8 1 d R . P A 1
S1B S 0.0020(8) 0.2027(6) 1.0091(4) 0.0631(18) Uani 0.2 1 d . . P A 2

loop_
_atom_site_aniso_label
_atom_site_aniso_U_11
_atom_site_aniso_U_22
_atom_site_aniso_U_33
_atom_site_aniso_U_23
_atom_site_aniso_U_13
_atom_site_aniso_U_12
Dy1 0.02576(11) 0.04248(12) 0.02951(11) -0.00875(8) -0.00316(7) -0.00073(7)
S1A 0.0561(10) 0.0889(13) 0.0580(11) 0.0061(9) -0.0115(8) -0.0201(9)
O1 0.0450(18) 0.0481(18) 0.060(2) -0.0180(15) -0.0061(15) 0.0005(14)
O2 0.0318(14) 0.0490(18) 0.0580(19) -0.0243(14) -0.0073(13) 0.0049(12)
O3 0.076(3) 0.072(3) 0.114(3) -0.053(2) -0.010(2) 0.011(2)
O4 0.0408(16) 0.065(2) 0.0351(16) -0.0157(14) -0.0083(12) 0.0117(15)
O5 0.0310(14) 0.0656(19) 0.0331(16) -0.0122(14) -0.0032(12) 0.0027(13)
O6 0.065(2) 0.119(3) 0.0325(18) -0.0017(19) -0.0028(16) 0.024(2)
O7 0.0546(18) 0.0461(17) 0.0423(17) -0.0030(14) -0.0171(14) -0.0086(14)
O8 0.0265(13) 0.0453(16) 0.0342(15) -0.0014(12) -0.0024(11) -0.0016(12)
O9 0.132(4) 0.069(3) 0.074(3) 0.027(2) -0.028(3) -0.030(3)
O10 0.0388(16) 0.0572(19) 0.0560(19) -0.0042(15) -0.0033(14) -0.0159(14)
O11 0.0269(14) 0.0584(18) 0.0449(17) -0.0210(14) -0.0039(12) 0.0007(12)
C1 0.040(2) 0.049(3) 0.038(2) -0.0130(19) -0.0105(18) 0.006(2)
C2 0.049(3) 0.043(2) 0.053(3) -0.020(2) -0.009(2) 0.005(2)
C3 0.056(3) 0.050(3) 0.055(3) -0.023(2) -0.015(2) 0.011(2)
C4 0.048(3) 0.051(3) 0.053(3) -0.019(2) -0.007(2) 0.009(2)
C5 0.043(2) 0.056(3) 0.063(3) -0.024(2) -0.010(2) 0.007(2)
C6 0.055(3) 0.053(3) 0.056(3) -0.019(2) -0.010(2) 0.007(2)
C7 0.052(3) 0.086(4) 0.094(4) -0.044(3) -0.006(3) 0.021(3)
C8 0.041(3) 0.112(5) 0.170(7) -0.079(5) -0.009(4) 0.008(3)
C9 0.045(3) 0.086(4) 0.129(5) -0.062(4) -0.007(3) 0.004(3)
C10 0.111(5) 0.062(4) 0.102(5) -0.040(3) -0.010(4) 0.025(3)
C11 0.028(2) 0.052(3) 0.033(2) -0.0006(19) -0.0072(17) -0.0061(18)
C12 0.033(2) 0.057(3) 0.041(2) -0.009(2) -0.0113(18) 0.0017(19)
C13 0.039(2) 0.055(3) 0.042(3) -0.008(2) -0.0129(19) 0.0021(19)
C14 0.038(2) 0.050(3) 0.036(2) -0.0083(19) -0.0088(18) -0.0066(19)
C15 0.037(2) 0.064(3) 0.038(2) -0.007(2) -0.0094(19) 0.007(2)
C16 0.044(3) 0.065(3) 0.037(2) -0.008(2) -0.007(2) 0.000(2)
C17 0.058(3) 0.054(3) 0.037(2) 0.000(2) -0.018(2) -0.003(2)
C18 0.049(3) 0.059(3) 0.056(3) -0.010(2) -0.019(2) 0.013(2)
C19 0.045(2) 0.060(3) 0.040(3) -0.012(2) -0.0053(19) 0.002(2)
C20 0.082(4) 0.146(6) 0.034(3) 0.007(3) -0.001(3) 0.019(4)
C21 0.032(2) 0.044(2) 0.039(2) -0.0031(19) -0.0080(17) 0.0021(18)
C22 0.041(2) 0.051(3) 0.037(2) -0.003(2) -0.0109(18) -0.006(2)
C23 0.041(2) 0.054(3) 0.044(3) -0.005(2) -0.0066(19) -0.006(2)
C24 0.039(2) 0.052(3) 0.034(2) 0.003(2) -0.0041(18) 0.0021(19)
C25 0.058(3) 0.049(3) 0.047(3) 0.003(2) -0.012(2) -0.004(2)
C26 0.061(3) 0.054(3) 0.054(3) 0.017(2) -0.010(2) -0.003(2)
C27 0.066(3) 0.081(4) 0.040(3) 0.005(3) -0.015(2) 0.000(3)
C28 0.065(3) 0.071(3) 0.046(3) -0.008(3) -0.018(2) -0.003(3)
C29 0.057(3) 0.056(3) 0.046(3) 0.000(2) -0.011(2) -0.008(2)
C30 0.166(8) 0.075(5) 0.115(6) 0.025(4) -0.034(5) -0.052(5)
C31 0.193(10) 0.063(5) 0.254(14) 0.024(7) 0.014(9) 0.020(6)
C32 0.079(5) 0.133(6) 0.122(6) 0.023(5) -0.010(4) -0.040(4)
S1B 0.070(4) 0.073(5) 0.052(4) 0.001(3) -0.031(3) -0.026(3)

loop_
_atom_type_symbol
_atom_type_description
_atom_type_scat_dispersion_real
_atom_type_scat_dispersion_imag
_atom_type_scat_source
C C 0.0033 0.0016 'International Tables Vol C Tables 4.2.6.8 and 6.1.1.4'
H H 0.0000 0.0000 'International Tables Vol C Tables 4.2.6.8 and 6.1.1.4'
Dy Dy -0.1892 4.4098 'International Tables Vol C Tables 4.2.6.8 and 6.1.1.4'
O O 0.0106 0.0060 'International Tables Vol C Tables 4.2.6.8 and 6.1.1.4'
S S 0.1246 0.1234 'International Tables Vol C Tables 4.2.6.8 and 6.1.1.4'

loop_
_geom_angle_atom_site_label_1
_geom_angle_atom_site_label_2
_geom_angle_atom_site_label_3
_geom_angle
_geom_angle_site_symmetry_1
_geom_angle_site_symmetry_3
O1 Dy1 O8 106.63(9) . 2_667
O2 Dy1 O1 53.37(9) . .
O2 Dy1 O5 128.13(10) . .
O2 Dy1 O7 88.70(10) . .
O2 Dy1 O8 76.34(9) . 2_667
O4 Dy1 O1 74.57(10) . .
O4 Dy1 O2 79.37(10) . .
O4 Dy1 O5 53.62(9) . .
O4 Dy1 O7 149.31(10) . .
O4 Dy1 O8 147.48(9) . 2_667
O5 Dy1 O1 120.30(10) . .
O5 Dy1 O8 132.85(9) . 2_667
O7 Dy1 O1 75.63(10) . .
O7 Dy1 O5 142.94(9) . .
O7 Dy1 O8 51.18(9) . 2_667
O8 Dy1 O1 129.00(9) . .
O8 Dy1 O2 76.99(9) . .
O8 Dy1 O4 86.66(10) . .
O8 Dy1 O5 79.44(9) . .
O8 Dy1 O7 118.25(9) . .
O8 Dy1 O8 67.08(10) . 2_667
O8 Dy1 O11 80.40(9) . .
O10 Dy1 O1 78.36(10) . .
O10 Dy1 O2 131.73(10) . .
O10 Dy1 O4 88.93(10) . .
O10 Dy1 O5 73.65(10) . .
O10 Dy1 O7 78.07(10) . .
O10 Dy1 O8 123.46(9) . 2_667
O10 Dy1 O8 149.40(10) . .
O10 Dy1 O11 78.56(10) . .
O11 Dy1 O1 147.17(10) . .
O11 Dy1 O2 143.29(9) . .
O11 Dy1 O4 127.84(10) . .
O11 Dy1 O5 74.33(9) . .
O11 Dy1 O7 77.00(10) . .
O11 Dy1 O8 68.31(8) . 2_667
O10 S1A C31 105.4(4) . .
O10 S1A C32 104.1(3) . .
C31 S1A C32 100.8(5) . .
C1 O1 Dy1 92.7(2) . .
C1 O2 Dy1 94.0(2) . .
C6 O3 C10 118.7(4) . .
C11 O4 Dy1 94.1(2) . .
C11 O5 Dy1 91.8(2) . .
C16 O6 C20 117.3(4) . .
C21 O7 Dy1 98.1(2) . .
Dy1 O8 Dy1 112.92(10) . 2_667
C21 O8 Dy1 156.9(3) 2_667 .
C21 O8 Dy1 88.4(2) 2_667 2_667
C26 O9 C30 118.1(5) . .
S1A O10 Dy1 129.04(18) . .
S1B O10 Dy1 154.3(3) . .
Dy1 O11 H11A 115.0 . .
Dy1 O11 H11B 114.2 . .
H11A O11 H11B 103.5 . .
O1 C1 O2 119.9(4) . .
O1 C1 C2 119.2(4) . .
O2 C1 C2 120.9(4) . .
C1 C2 H2 117.8 . .
C3 C2 C1 124.5(4) . .
C3 C2 H2 117.8 . .
C2 C3 H3 116.7 . .
C2 C3 C4 126.5(4) . .
C4 C3 H3 116.7 . .
C5 C4 C3 122.1(4) . .
C5 C4 C9 118.5(4) . .
C9 C4 C3 119.3(4) . .
C4 C5 H5 119.1 . .
C4 C5 C6 121.9(4) . .
C6 C5 H5 119.1 . .
O3 C6 C5 116.2(4) . .
O3 C6 C7 124.4(4) . .
C7 C6 C5 119.5(4) . .
C6 C7 H7 120.3 . .
C6 C7 C8 119.3(5) . .
C8 C7 H7 120.3 . .
C7 C8 H8 119.1 . .
C7 C8 C9 121.7(5) . .
C9 C8 H8 119.1 . .
C4 C9 H9 120.5 . .
C8 C9 C4 119.0(5) . .
C8 C9 H9 120.5 . .
O3 C10 H10A 109.5 . .
O3 C10 H10B 109.5 . .
O3 C10 H10C 109.5 . .
H10A C10 H10B 109.5 . .
H10A C10 H10C 109.5 . .
H10B C10 H10C 109.5 . .
O4 C11 O5 120.5(3) . .
O4 C11 C12 120.1(4) . .
O5 C11 C12 119.3(4) . .
C11 C12 H12 118.7 . .
C13 C12 C11 122.6(4) . .
C13 C12 H12 118.7 . .
C12 C13 H13 115.6 . .
C12 C13 C14 128.7(4) . .
C14 C13 H13 115.6 . .
C15 C14 C13 119.2(4) . .
C15 C14 C19 118.3(4) . .
C19 C14 C13 122.4(4) . .
C14 C15 H15 119.0 . .
C14 C15 C16 122.1(4) . .
C16 C15 H15 119.0 . .
O6 C16 C15 115.9(4) . .
O6 C16 C17 124.9(4) . .
C17 C16 C15 119.2(4) . .
C16 C17 H17 120.4 . .
C16 C17 C18 119.2(4) . .
C18 C17 H17 120.4 . .
C17 C18 H18 118.9 . .
C19 C18 C17 122.1(4) . .
C19 C18 H18 118.9 . .
C14 C19 H19 120.5 . .
C18 C19 C14 119.0(4) . .
C18 C19 H19 120.5 . .
O6 C20 H20A 109.5 . .
O6 C20 H20B 109.5 . .
O6 C20 H20C 109.5 . .
H20A C20 H20B 109.5 . .
H20A C20 H20C 109.5 . .
H20B C20 H20C 109.5 . .
O7 C21 O8 120.1(4) . 2_667
O7 C21 C22 121.0(4) . .
O8 C21 C22 118.8(4) 2_667 .
C21 C22 H22 119.2 . .
C23 C22 C21 121.5(4) . .
C23 C22 H22 119.2 . .
C22 C23 H23 116.1 . .
C22 C23 C24 127.8(4) . .
C24 C23 H23 116.1 . .
C25 C24 C23 117.3(4) . .
C29 C24 C23 123.3(4) . .
C29 C24 C25 119.3(4) . .
C24 C25 H25 120.2 . .
C26 C25 C24 119.6(5) . .
C26 C25 H25 120.2 . .
O9 C26 C25 123.5(5) . .
O9 C26 C27 116.0(5) . .
C27 C26 C25 120.6(4) . .
C26 C27 H27 120.0 . .
C28 C27 C26 120.0(4) . .
C28 C27 H27 120.0 . .
C27 C28 H28 119.7 . .
C27 C28 C29 120.6(5) . .
C29 C28 H28 119.7 . .
C24 C29 H29 120.1 . .
C28 C29 C24 119.8(4) . .
C28 C29 H29 120.1 . .
O9 C30 H30A 109.5 . .
O9 C30 H30B 109.5 . .
O9 C30 H30C 109.5 . .
H30A C30 H30B 109.5 . .
H30A C30 H30C 109.5 . .
H30B C30 H30C 109.5 . .
S1A C31 H31A 109.5 . .
S1A C31 H31B 109.5 . .
S1A C31 H31C 109.5 . .
H31A C31 H31B 109.5 . .
H31A C31 H31C 109.5 . .
H31B C31 H31C 109.5 . .
H31D C31 H31E 109.5 . .
H31D C31 H31F 109.5 . .
H31E C31 H31F 109.5 . .
S1B C31 H31D 109.5 . .
S1B C31 H31E 109.5 . .
S1B C31 H31F 109.5 . .
S1A C32 H32A 109.5 . .
S1A C32 H32B 109.3 . .
S1A C32 H32C 109.6 . .
H32D C32 H32E 109.5 . .
H32D C32 H32F 109.5 . .
H32A C32 H32B 109.5 . .
H32A C32 H32C 109.5 . .
H32E C32 H32F 109.5 . .
H32B C32 H32C 109.5 . .
S1B C32 H32D 109.4 . .
S1B C32 H32E 109.5 . .
S1B C32 H32F 109.5 . .
O10 S1B C31 114.7(6) . .
O10 S1B C32 107.6(5) . .
C31 S1B C32 111.2(6) . .

loop_
_geom_bond_atom_site_label_1
_geom_bond_atom_site_label_2
_geom_bond_distance
_geom_bond_site_symmetry_2
Dy1 O1 2.455(3) .
Dy1 O2 2.414(3) .
Dy1 O4 2.408(3) .
Dy1 O5 2.452(3) .
Dy1 O7 2.419(3) .
Dy1 O8 2.336(3) .
Dy1 O8 2.617(3) 2_667
Dy1 O10 2.310(3) .
Dy1 O11 2.380(2) .
S1A O10 1.533(3) .
S1A C31 1.710(9) .
S1A C32 1.717(7) .
O1 C1 1.251(5) .
O2 C1 1.275(5) .
O3 C6 1.360(6) .
O3 C10 1.424(6) .
O4 C11 1.257(5) .
O5 C11 1.268(5) .
O6 C16 1.365(5) .
O6 C20 1.414(6) .
O7 C21 1.250(5) .
O8 Dy1 2.617(3) 2_667
O8 C21 1.269(5) 2_667
O9 C26 1.362(6) .
O9 C30 1.401(8) .
O10 S1B 1.523(7) .
O11 H11A 0.9744 .
O11 H11B 0.9697 .
C1 C2 1.464(6) .
C2 H2 0.9300 .
C2 C3 1.325(6) .
C3 H3 0.9300 .
C3 C4 1.471(6) .
C4 C5 1.366(6) .
C4 C9 1.400(7) .
C5 H5 0.9300 .
C5 C6 1.384(6) .
C6 C7 1.367(7) .
C7 H7 0.9300 .
C7 C8 1.373(8) .
C8 H8 0.9300 .
C8 C9 1.377(7) .
C9 H9 0.9300 .
C10 H10A 0.9600 .
C10 H10B 0.9600 .
C10 H10C 0.9600 .
C11 C12 1.477(5) .
C12 H12 0.9300 .
C12 C13 1.320(6) .
C13 H13 0.9300 .
C13 C14 1.455(6) .
C14 C15 1.374(6) .
C14 C19 1.401(6) .
C15 H15 0.9300 .
C15 C16 1.384(6) .
C16 C17 1.368(6) .
C17 H17 0.9300 .
C17 C18 1.381(6) .
C18 H18 0.9300 .
C18 C19 1.369(6) .
C19 H19 0.9300 .
C20 H20A 0.9600 .
C20 H20B 0.9600 .
C20 H20C 0.9600 .
C21 O8 1.269(5) 2_667
C21 C22 1.480(6) .
C22 H22 0.9300 .
C22 C23 1.311(6) .
C23 H23 0.9300 .
C23 C24 1.468(6) .
C24 C25 1.397(6) .
C24 C29 1.389(6) .
C25 H25 0.9300 .
C25 C26 1.385(6) .
C26 C27 1.377(7) .
C27 H27 0.9300 .
C27 C28 1.363(7) .
C28 H28 0.9300 .
C28 C29 1.389(6) .
C29 H29 0.9300 .
C30 H30A 0.9600 .
C30 H30B 0.9600 .
C30 H30C 0.9600 .
C31 H31A 0.9600 .
C31 H31B 0.9600 .
C31 H31C 0.9600 .
C31 H31D 0.9600 .
C31 H31E 0.9600 .
C31 H31F 0.9600 .
C31 S1B 1.544(11) .
C32 H32D 0.9597 .
C32 H32A 0.9598 .
C32 H32E 0.9601 .
C32 H32B 0.9599 .
C32 H32F 0.9602 .
C32 H32C 0.9602 .
C32 S1B 1.655(10) .

loop_
_geom_torsion_atom_site_label_1
_geom_torsion_atom_site_label_2
_geom_torsion_atom_site_label_3
_geom_torsion_atom_site_label_4
_geom_torsion
_geom_torsion_site_symmetry_1
_geom_torsion_site_symmetry_2
_geom_torsion_site_symmetry_3
_geom_torsion_site_symmetry_4
Dy1 O1 C1 O2 1.4(4) . . . .
Dy1 O1 C1 C2 -177.5(3) . . . .
Dy1 O2 C1 O1 -1.4(4) . . . .
Dy1 O2 C1 C2 177.4(4) . . . .
Dy1 O4 C11 O5 2.4(4) . . . .
Dy1 O4 C11 C12 -179.7(3) . . . .
Dy1 O5 C11 O4 -2.3(4) . . . .
Dy1 O5 C11 C12 179.7(3) . . . .
Dy1 O7 C21 O8 -15.8(4) . . . 2_667
Dy1 O7 C21 C22 162.9(3) . . . .
Dy1 O10 S1B C31 26.8(11) . . . .
Dy1 O10 S1B C32 151.1(6) . . . .
O1 C1 C2 C3 -178.7(4) . . . .
O2 C1 C2 C3 2.5(7) . . . .
O3 C6 C7 C8 -179.1(6) . . . .
O4 C11 C12 C13 -4.4(6) . . . .
O5 C11 C12 C13 173.6(4) . . . .
O6 C16 C17 C18 180.0(5) . . . .
O7 C21 C22 C23 -2.0(6) . . . .
O8 C21 C22 C23 176.7(4) 2_667 . . .
O9 C26 C27 C28 -179.0(5) . . . .
C1 C2 C3 C4 178.6(4) . . . .
C2 C3 C4 C5 14.5(8) . . . .
C2 C3 C4 C9 -162.1(5) . . . .
C3 C4 C5 C6 -175.8(5) . . . .
C3 C4 C9 C8 176.2(6) . . . .
C4 C5 C6 O3 179.0(5) . . . .
C4 C5 C6 C7 -1.1(8) . . . .
C5 C4 C9 C8 -0.5(9) . . . .
C5 C6 C7 C8 1.0(9) . . . .
C6 C7 C8 C9 -0.7(11) . . . .
C7 C8 C9 C4 0.5(12) . . . .
C9 C4 C5 C6 0.8(8) . . . .
C10 O3 C6 C5 -177.9(5) . . . .
C10 O3 C6 C7 2.1(8) . . . .
C11 C12 C13 C14 -174.4(4) . . . .
C12 C13 C14 C15 170.7(4) . . . .
C12 C13 C14 C19 -8.6(7) . . . .
C13 C14 C15 C16 -176.1(4) . . . .
C13 C14 C19 C18 177.1(4) . . . .
C14 C15 C16 O6 178.1(4) . . . .
C14 C15 C16 C17 -2.3(7) . . . .
C15 C14 C19 C18 -2.3(7) . . . .
C15 C16 C17 C18 0.4(7) . . . .
C16 C17 C18 C19 0.5(7) . . . .
C17 C18 C19 C14 0.5(7) . . . .
C19 C14 C15 C16 3.2(7) . . . .
C20 O6 C16 C15 -178.5(5) . . . .
C20 O6 C16 C17 1.9(8) . . . .
C21 C22 C23 C24 178.2(4) . . . .
C22 C23 C24 C25 -172.7(5) . . . .
C22 C23 C24 C29 5.2(7) . . . .
C23 C24 C25 C26 177.5(4) . . . .
C23 C24 C29 C28 -178.4(4) . . . .
C24 C25 C26 O9 179.6(5) . . . .
C24 C25 C26 C27 1.0(7) . . . .
C25 C24 C29 C28 -0.5(7) . . . .
C25 C26 C27 C28 -0.3(8) . . . .
C26 C27 C28 C29 -0.8(8) . . . .
C27 C28 C29 C24 1.2(8) . . . .
C29 C24 C25 C26 -0.6(7) . . . .
C30 O9 C26 C25 6.1(9) . . . .
C30 O9 C26 C27 -175.2(6) . . . .
C31 S1A O10 Dy1 -97.1(5) . . . .
C32 S1A O10 Dy1 157.3(4) . . . .
